data_2208397
loop_
_publ_author_name
'Asker, Erol'
'Masnovi, John'

_publ_section_title
;
 9,9'-Diethyl-3,3'-di-9<i>H</i>-carbazolyl
;
_journal_coeditor_code OM2002
_journal_issue 3
_journal_name_full 'Acta Crystallographica Section E'
_journal_page_first o1133
_journal_page_last o1135
_journal_paper_doi 10.1107/S160053680600571X
_journal_volume 62
_journal_year 2006
_chemical_formula_iupac 'C28 H24 N2'
_chemical_formula_moiety 'C28 H24 N2'
_chemical_formula_sum 'C28 H24 N2'
_chemical_formula_weight 388.49
_chemical_name_common 9,9'-Diethyl-3,3'-dicarbazolyl
_chemical_name_systematic 9,9'-Diethyl-3,3'-di-9H-carbazolyl
_space_group_IT_number 88
_symmetry_cell_setting tetragonal
_symmetry_space_group_name_Hall '-I 4ad'
_symmetry_space_group_name_H-M 'I 41/a :2'
_atom_sites_solution_hydrogens geom
_atom_sites_solution_primary direct
_atom_sites_solution_secondary difmap
_audit_creation_method 'WinGX routine CIF_UPDATE'
_cell_angle_alpha 90
_cell_angle_beta 90
_cell_angle_gamma 90
_cell_formula_units_Z 16
_cell_length_a 22.6201(8)
_cell_length_b 22.6201(8)
_cell_length_c 16.3918(12)
_cell_measurement_reflns_used 25
_cell_measurement_temperature 295(2)
_cell_measurement_theta_max 18.37
_cell_measurement_theta_min 5.69
_cell_volume 8387.2(7)
_computing_cell_refinement 'CAD-4-PC Software'
_computing_data_collection 'CAD-4-PC Software (Enraf--Nonius, 1993)'
_computing_data_reduction 'DATRD2  in NRCVAX (Gabe <i>et al.</i>,  1989)'
_computing_molecular_graphics 'ORTEP-3 for Windows (Farrugia, 1997) and PLATON (Spek, 2003)'
_computing_publication_material 'WinGX publication routines (Farrugia, 1999)'
_computing_structure_refinement 'SHELXL97 (Sheldrick, 1997)'
_computing_structure_solution 'SHELXS97 (Sheldrick, 1997)'
_diffrn_measured_fraction_theta_full 1
_diffrn_measured_fraction_theta_max 1
_diffrn_measurement_device 'Enraf--Nonius CAD-4'
_diffrn_measurement_method \w
_diffrn_radiation_monochromator graphite
_diffrn_radiation_source 'fine-focus sealed tube'
_diffrn_radiation_type MoK\a
_diffrn_radiation_wavelength 0.71073
_diffrn_reflns_av_R_equivalents 0
_diffrn_reflns_limit_h_max 26
_diffrn_reflns_limit_h_min 0
_diffrn_reflns_limit_k_max 26
_diffrn_reflns_limit_k_min 0
_diffrn_reflns_limit_l_max 19
_diffrn_reflns_limit_l_min 0
_diffrn_reflns_number 3689
_diffrn_reflns_theta_full 24.96
_diffrn_reflns_theta_max 24.96
_diffrn_reflns_theta_min 1.53
_diffrn_standards_decay_% 1.3
_diffrn_standards_interval_time 120
_diffrn_standards_number 3
_exptl_absorpt_coefficient_mu 0.072
_exptl_absorpt_correction_type none
_exptl_crystal_colour colorless
_exptl_crystal_density_diffrn 1.231
_exptl_crystal_density_method 'not measured'
_exptl_crystal_description prism
_exptl_crystal_F_000 3296
_exptl_crystal_size_max 0.51
_exptl_crystal_size_mid 0.43
_exptl_crystal_size_min 0.42
_refine_diff_density_max 0.148
_refine_diff_density_min -0.136
_refine_ls_extinction_method none
_refine_ls_goodness_of_fit_ref 0.859
_refine_ls_hydrogen_treatment constr
_refine_ls_matrix_type full
_refine_ls_number_parameters 271
_refine_ls_number_reflns 3689
_refine_ls_number_restraints 0
_refine_ls_restrained_S_all 0.859
_refine_ls_R_factor_gt 0.0604
_refine_ls_shift/su_max 0.004
_refine_ls_structure_factor_coef Fsqd
_refine_ls_weighting_details 'calc w=1/[\s^2^(Fo^2^)+(0.2P)^2^] where P=(Fo^2^+2Fc^2^)/3'
_refine_ls_weighting_scheme calc
_refine_ls_wR_factor_ref 0.1352
_reflns_number_gt 1481
_reflns_number_total 3689
_reflns_threshold_expression I>2\s(I)
_cod_data_source_file om2002.cif
_cod_data_source_block I
_cod_original_sg_symbol_H-M 'I 41/a'
_cod_database_code 2208397

loop_
_symmetry_equiv_pos_as_xyz
'x, y, z'
'-x+1/2, -y, z+1/2'
'-y+3/4, x+1/4, z+1/4'
'y+3/4, -x+3/4, z+3/4'
'x+1/2, y+1/2, z+1/2'
'-x+1, -y+1/2, z+1'
'-y+5/4, x+3/4, z+3/4'
'y+5/4, -x+5/4, z+5/4'
'-x, -y, -z'
'x-1/2, y, -z-1/2'
'y-3/4, -x-1/4, -z-1/4'
'-y-3/4, x-3/4, -z-3/4'
'-x+1/2, -y+1/2, -z+1/2'
'x, y+1/2, -z'
'y-1/4, -x+1/4, -z+1/4'
'-y-1/4, x-1/4, -z-1/4'

loop_
_atom_site_type_symbol
_atom_site_label
_atom_site_fract_x
_atom_site_fract_y
_atom_site_fract_z
_atom_site_U_iso_or_equiv
_atom_site_adp_type
_atom_site_calc_flag
_atom_site_refinement_flags
_atom_site_occupancy
N N 0.47917(13) 0.57308(12) 0.09042(19) 0.0602(8) Uani d . 1
C C4A 0.44017(15) 0.57645(14) -0.0372(2) 0.0488(9) Uani d . 1
C C3 0.49753(16) 0.58619(14) -0.1606(2) 0.0538(9) Uani d . 1
C C4 0.44327(16) 0.58040(14) -0.1219(2) 0.0551(9) Uani d . 1
H H4 0.4088 0.5791 -0.1526 0.066 Uiso calc R 1
C C9A' 0.50582(15) 0.59272(14) -0.4215(2) 0.0517(9) Uani d . 1
C C3' 0.50137(16) 0.58934(15) -0.2510(2) 0.0520(9) Uani d . 1
N N' 0.51554(12) 0.58520(12) -0.50384(18) 0.0562(8) Uani d . 1
C C8A' 0.56461(15) 0.54938(15) -0.5143(2) 0.0550(10) Uani d . 1
C C8A 0.41820(16) 0.56865(14) 0.0987(2) 0.0537(9) Uani d . 1
C C4B 0.39241(16) 0.56967(14) 0.0205(2) 0.0524(9) Uani d . 1
C C1' 0.46120(15) 0.62337(15) -0.3813(2) 0.0597(10) Uani d . 1
H H1' 0.4332 0.6451 -0.4101 0.072 Uiso calc R 1
C C9A 0.49256(16) 0.57807(14) 0.0081(2) 0.0536(9) Uani d . 1
C C1 0.54700(16) 0.58362(15) -0.0283(2) 0.0633(10) Uani d . 1
H H1 0.5815 0.5849 0.0025 0.076 Uiso calc R 1
C C4' 0.54647(15) 0.56112(13) -0.2929(2) 0.0544(10) Uani d . 1
H H4' 0.5754 0.5409 -0.2638 0.065 Uiso calc R 1
C C4A' 0.54930(15) 0.56246(13) -0.3775(2) 0.0487(9) Uani d . 1
C C4B' 0.58739(15) 0.53483(14) -0.4372(2) 0.0533(9) Uani d . 1
C C10' 0.47949(15) 0.61026(16) -0.5683(2) 0.0658(10) Uani d . 1
H H10D 0.4383 0.6082 -0.5522 0.079 Uiso calc R 1
H H10C 0.4842 0.5866 -0.6172 0.079 Uiso calc R 1
C C7' 0.63792(17) 0.49096(17) -0.5776(3) 0.0737(11) Uani d . 1
H H7' 0.6552 0.4755 -0.6245 0.088 Uiso calc R 1
C C5' 0.63663(15) 0.49809(15) -0.4316(2) 0.0610(10) Uani d . 1
H H5' 0.6525 0.4885 -0.3809 0.073 Uiso calc R 1
C C8 0.38493(17) 0.56405(14) 0.1694(2) 0.0645(10) Uani d . 1
H H8 0.4028 0.5641 0.2204 0.077 Uiso calc R 1
C C2 0.54849(16) 0.58724(14) -0.1122(2) 0.0593(10) Uani d . 1
H H2 0.585 0.5905 -0.1378 0.071 Uiso calc R 1
C C5 0.33115(16) 0.56523(14) 0.0151(2) 0.0624(10) Uani d . 1
H H5 0.3128 0.5658 -0.0357 0.075 Uiso calc R 1
C C2' 0.45979(15) 0.62044(15) -0.2973(2) 0.0616(10) Uani d . 1
H H2' 0.4296 0.6402 -0.2701 0.074 Uiso calc R 1
C C6 0.29771(16) 0.56002(15) 0.0852(3) 0.0690(11) Uani d . 1
H H6 0.2568 0.5569 0.0812 0.083 Uiso calc R 1
C C6' 0.66148(16) 0.47620(17) -0.5021(3) 0.0712(11) Uani d . 1
H H6' 0.6942 0.4514 -0.4992 0.085 Uiso calc R 1
C C10 0.52028(16) 0.57848(18) 0.1577(2) 0.0758(12) Uani d . 1
H H10A 0.5594 0.5668 0.1395 0.091 Uiso calc R 1
H H10B 0.5085 0.5518 0.2011 0.091 Uiso calc R 1
C C8' 0.58982(17) 0.52784(17) -0.5853(2) 0.0674(10) Uani d . 1
H H8' 0.5748 0.5379 -0.6362 0.081 Uiso calc R 1
C C11' 0.49475(17) 0.67331(16) -0.5878(2) 0.0880(13) Uani d . 1
H H11D 0.4694 0.6874 -0.6305 0.132 Uiso calc R 1
H H11E 0.5352 0.6756 -0.6053 0.132 Uiso calc R 1
H H11F 0.4894 0.6972 -0.54 0.132 Uiso calc R 1
C C7 0.32430(18) 0.55945(15) 0.1614(3) 0.0706(11) Uani d . 1
H H7 0.301 0.5559 0.2079 0.085 Uiso calc R 1
C C11 0.52291(17) 0.64069(19) 0.1907(2) 0.0989(15) Uani d . 1
H H11A 0.5496 0.642 0.2362 0.148 Uiso calc R 1
H H11B 0.4842 0.6527 0.208 0.148 Uiso calc R 1
H H11C 0.5367 0.6669 0.1488 0.148 Uiso calc R 1

loop_
_atom_site_aniso_label
_atom_site_aniso_U_11
_atom_site_aniso_U_22
_atom_site_aniso_U_33
_atom_site_aniso_U_12
_atom_site_aniso_U_13
_atom_site_aniso_U_23
N 0.048(2) 0.069(2) 0.063(2) 0.0000(15) -0.0032(18) 0.0023(17)
C4A 0.047(2) 0.045(2) 0.055(3) 0.0055(17) -0.003(2) -0.0006(18)
C3 0.051(2) 0.049(2) 0.061(3) 0.0003(18) 0.005(2) -0.001(2)
C4 0.058(3) 0.048(2) 0.059(3) 0.0019(19) -0.008(2) -0.0038(19)
C9A' 0.052(2) 0.046(2) 0.058(3) -0.0068(18) -0.001(2) 0.000(2)
C3' 0.048(2) 0.049(2) 0.059(2) 0.0024(19) 0.001(2) -0.002(2)
N' 0.057(2) 0.059(2) 0.052(2) 0.0003(17) -0.0056(17) 0.0034(17)
C8A' 0.055(2) 0.046(2) 0.064(3) -0.003(2) 0.005(2) -0.001(2)
C8A 0.058(3) 0.048(2) 0.055(3) 0.0027(19) 0.006(2) 0.0038(19)
C4B 0.050(2) 0.047(2) 0.060(3) 0.0033(19) 0.000(2) -0.0002(19)
C1' 0.055(3) 0.062(3) 0.062(3) 0.013(2) -0.002(2) 0.002(2)
C9A 0.049(2) 0.059(2) 0.053(2) 0.0015(19) 0.005(2) 0.0029(19)
C1 0.054(3) 0.070(3) 0.065(3) -0.003(2) -0.003(2) -0.005(2)
C4' 0.052(2) 0.045(2) 0.066(3) 0.0021(19) -0.004(2) 0.0085(19)
C4A' 0.053(2) 0.040(2) 0.054(2) -0.0077(19) 0.001(2) 0.0014(19)
C4B' 0.048(2) 0.043(2) 0.069(3) -0.0008(19) 0.005(2) 0.001(2)
C10' 0.060(3) 0.071(3) 0.067(3) -0.004(2) -0.004(2) -0.003(2)
C7' 0.067(3) 0.069(3) 0.085(3) -0.006(2) 0.026(3) -0.012(3)
C5' 0.056(2) 0.055(2) 0.072(3) -0.002(2) 0.010(2) -0.001(2)
C8 0.066(3) 0.060(3) 0.068(3) 0.007(2) 0.005(2) 0.007(2)
C2 0.050(2) 0.064(3) 0.064(3) -0.006(2) 0.003(2) -0.002(2)
C5 0.059(3) 0.054(2) 0.074(3) 0.002(2) -0.004(2) -0.013(2)
C2' 0.056(3) 0.055(2) 0.074(3) 0.015(2) 0.003(2) -0.009(2)
C6 0.050(2) 0.066(3) 0.091(3) -0.007(2) 0.017(3) -0.011(3)
C6' 0.056(2) 0.067(3) 0.090(3) 0.002(2) 0.009(3) 0.001(3)
C10 0.056(3) 0.107(4) 0.064(3) 0.013(2) -0.010(2) 0.005(3)
C8' 0.067(3) 0.072(3) 0.063(3) -0.007(2) 0.012(2) -0.005(2)
C11' 0.088(3) 0.084(3) 0.093(3) -0.006(3) -0.022(3) 0.016(3)
C7 0.076(3) 0.065(3) 0.070(3) -0.009(2) 0.014(3) -0.001(2)
C11 0.088(3) 0.120(4) 0.089(3) -0.012(3) -0.014(3) -0.020(3)

loop_
_atom_type_symbol
_atom_type_description
_atom_type_scat_dispersion_real
_atom_type_scat_dispersion_imag
_atom_type_scat_source
C C 0.0033 0.0016 'International Tables Vol C Tables 4.2.6.8 and 6.1.1.4'
H H 0 0 'International Tables Vol C Tables 4.2.6.8 and 6.1.1.4'
N N 0.0061 0.0033 'International Tables Vol C Tables 4.2.6.8 and 6.1.1.4'

loop_
_geom_angle_atom_site_label_1
_geom_angle_atom_site_label_2
_geom_angle_atom_site_label_3
_geom_angle
_geom_angle_publ_flag
C9A N C8A 108.5(3) n
C9A N C10 126.4(3) n
C8A N C10 124.7(3) n
C4 C4A C9A 119.0(3) n
C4 C4A C4B 134.2(3) n
C9A C4A C4B 106.8(3) n
C4 C3 C2 118.0(3) y
C4 C3 C3' 120.8(3) n
C2 C3 C3' 121.1(3) n
C3 C4 C4A 120.5(3) n
C3 C4 H4 119.8 n
C4A C4 H4 119.8 n
N' C9A' C1' 129.9(3) n
N' C9A' C4A' 109.4(3) y
C1' C9A' C4A' 120.6(3) y
C4' C3' C2' 117.2(3) y
C4' C3' C3 121.0(3) n
C2' C3' C3 121.8(3) n
C9A' N' C8A' 108.7(3) n
C9A' N' C10' 125.1(3) n
C8A' N' C10' 126.1(3) n
N' C8A' C4B' 108.7(3) y
N' C8A' C8' 129.8(4) n
C4B' C8A' C8' 121.5(3) n
N C8A C8 128.8(4) n
N C8A C4B 108.7(3) y
C8 C8A C4B 122.5(3) n
C5 C4B C8A 118.0(3) n
C5 C4B C4A 135.3(3) n
C8A C4B C4A 106.8(3) n
C2' C1' C9A' 117.8(3) y
C2' C1' H1' 121.1 n
C9A' C1' H1' 121.1 n
C1 C9A N 128.7(3) n
C1 C9A C4A 122.1(3) y
N C9A C4A 109.2(3) y
C2 C1 C9A 117.4(4) y
C2 C1 H1 121.3 n
C9A C1 H1 121.3 n
C4A' C4' C3' 121.3(3) n
C4A' C4' H4' 119.4 n
C3' C4' H4' 119.4 n
C4' C4A' C9A' 119.6(3) n
C4' C4A' C4B' 134.0(4) n
C9A' C4A' C4B' 106.3(3) n
C8A' C4B' C5' 119.6(3) n
C8A' C4B' C4A' 106.8(3) n
C5' C4B' C4A' 133.5(4) n
N' C10' C11' 113.4(3) n
N' C10' H10D 108.9 n
C11' C10' H10D 108.9 n
N' C10' H10C 108.9 n
C11' C10' H10C 108.9 n
H10D C10' H10C 107.7 n
C6' C7' C8' 122.0(4) n
C6' C7' H7' 119 n
C8' C7' H7' 119 n
C6' C5' C4B' 119.0(4) n
C6' C5' H5' 120.5 n
C4B' C5' H5' 120.5 n
C7 C8 C8A 117.8(4) n
C7 C8 H8 121.1 n
C8A C8 H8 121.1 n
C1 C2 C3 123.0(4) y
C1 C2 H2 118.5 n
C3 C2 H2 118.5 n
C6 C5 C4B 119.9(4) n
C6 C5 H5 120 n
C4B C5 H5 120 n
C1' C2' C3' 123.4(3) y
C1' C2' H2' 118.3 n
C3' C2' H2' 118.3 n
C7 C6 C5 120.9(3) y
C7 C6 H6 119.6 n
C5 C6 H6 119.6 n
C7' C6' C5' 120.3(4) y
C7' C6' H6' 119.8 n
C5' C6' H6' 119.8 n
N C10 C11 112.2(3) n
N C10 H10A 109.2 n
C11 C10 H10A 109.2 n
N C10 H10B 109.2 n
C11 C10 H10B 109.2 n
H10A C10 H10B 107.9 n
C7' C8' C8A' 117.5(4) n
C7' C8' H8' 121.2 n
C8A' C8' H8' 121.2 n
C10' C11' H11D 109.5 n
C10' C11' H11E 109.5 n
H11D C11' H11E 109.5 n
C10' C11' H11F 109.5 n
H11D C11' H11F 109.5 n
H11E C11' H11F 109.5 n
C6 C7 C8 121.0(4) n
C6 C7 H7 119.5 n
C8 C7 H7 119.5 n
C10 C11 H11A 109.5 n
C10 C11 H11B 109.5 n
H11A C11 H11B 109.5 n
C10 C11 H11C 109.5 n
H11A C11 H11C 109.5 n
H11B C11 H11C 109.5 n

loop_
_geom_bond_atom_site_label_1
_geom_bond_atom_site_label_2
_geom_bond_distance
_geom_bond_publ_flag
N C9A 1.388(4) n
N C8A 1.389(4) n
N C10 1.448(4) n
C4A C4 1.392(4) n
C4A C9A 1.399(4) n
C4A C4B 1.444(4) y
C3 C4 1.388(4) n
C3 C2 1.400(4) y
C3 C3' 1.485(4) y
C4 H4 0.93 n
C9A' N' 1.378(4) n
C9A' C1' 1.391(4) n
C9A' C4A' 1.399(4) n
C3' C4' 1.386(4) n
C3' C2' 1.399(4) y
N' C8A' 1.385(4) n
N' C10' 1.450(4) n
C8A' C4B' 1.403(4) n
C8A' C8' 1.385(4) n
C8A C8 1.385(4) n
C8A C4B 1.408(4) n
C4B C5 1.392(4) n
C1' C2' 1.378(4) y
C1' H1' 0.93 n
C9A C1 1.374(4) n
C1 C2 1.378(4) y
C1 H1 0.93 n
C4' C4A' 1.388(4) n
C4' H4' 0.93 n
C4A' C4B' 1.446(4) y
C4B' C5' 1.393(4) n
C10' C11' 1.502(4) n
C10' H10D 0.97 n
C10' H10C 0.97 n
C7' C6' 1.388(5) n
C7' C8' 1.377(5) n
C7' H7' 0.93 n
C5' C6' 1.378(4) n
C5' H5' 0.93 n
C8 C7 1.382(4) n
C8 H8 0.93 n
C2 H2 0.93 n
C5 C6 1.380(4) n
C5 H5 0.93 n
C2' H2' 0.93 n
C6 C7 1.388(4) n
C6 H6 0.93 n
C6' H6' 0.93 n
C10 C11 1.509(5) n
C10 H10A 0.97 n
C10 H10B 0.97 n
C8' H8' 0.93 n
C11' H11D 0.96 n
C11' H11E 0.96 n
C11' H11F 0.96 n
C7 H7 0.93 n
C11 H11A 0.96 n
C11 H11B 0.96 n
C11 H11C 0.96 n

loop_
_geom_torsion_atom_site_label_1
_geom_torsion_atom_site_label_2
_geom_torsion_atom_site_label_3
_geom_torsion_atom_site_label_4
_geom_torsion
_geom_torsion_publ_flag
C2 C3 C4 C4A 0.7(5) n
C3' C3 C4 C4A 178.9(3) n
C9A C4A C4 C3 -0.4(5) n
C4B C4A C4 C3 -179.2(3) n
C4 C3 C3' C4' -140.8(3) n
C2 C3 C3' C4' 37.3(5) n
C4 C3 C3' C2' 38.9(5) n
C2 C3 C3' C2' -143.0(3) n
C1' C9A' N' C8A' -178.0(3) n
C4A' C9A' N' C8A' 1.0(4) n
C1' C9A' N' C10' 1.3(6) n
C4A' C9A' N' C10' -179.8(3) n
C9A' N' C8A' C4B' -1.3(4) n
C10' N' C8A' C4B' 179.5(3) n
C9A' N' C8A' C8' 177.2(3) n
C10' N' C8A' C8' -2.0(6) n
C9A N C8A C8 -178.7(3) n
C10 N C8A C8 -5.2(6) n
C9A N C8A C4B 1.1(4) n
C10 N C8A C4B 174.6(3) n
N C8A C4B C5 179.5(3) n
C8 C8A C4B C5 -0.7(5) n
N C8A C4B C4A -1.4(4) n
C8 C8A C4B C4A 178.4(3) n
C4 C4A C4B C5 -1.1(7) n
C9A C4A C4B C5 180.0(4) n
C4 C4A C4B C8A -180.0(4) n
C9A C4A C4B C8A 1.1(4) n
N' C9A' C1' C2' 175.7(3) n
C4A' C9A' C1' C2' -3.1(5) n
C8A N C9A C1 179.8(3) n
C10 N C9A C1 6.5(6) n
C8A N C9A C4A -0.4(4) n
C10 N C9A C4A -173.7(3) n
C4 C4A C9A C1 0.2(5) n
C4B C4A C9A C1 179.3(3) n
C4 C4A C9A N -179.6(3) n
C4B C4A C9A N -0.5(4) n
N C9A C1 C2 179.3(3) n
C4A C9A C1 C2 -0.4(5) n
C2' C3' C4' C4A' -1.6(5) n
C3 C3' C4' C4A' 178.1(3) n
C3' C4' C4A' C9A' -0.1(5) n
C3' C4' C4A' C4B' -175.1(3) n
N' C9A' C4A' C4' -176.5(3) n
C1' C9A' C4A' C4' 2.6(5) n
N' C9A' C4A' C4B' -0.2(4) n
C1' C9A' C4A' C4B' 178.8(3) n
N' C8A' C4B' C5' 179.0(3) n
C8' C8A' C4B' C5' 0.3(5) n
N' C8A' C4B' C4A' 1.1(4) n
C8' C8A' C4B' C4A' -177.6(3) n
C4' C4A' C4B' C8A' 174.9(3) n
C9A' C4A' C4B' C8A' -0.5(4) n
C4' C4A' C4B' C5' -2.5(7) n
C9A' C4A' C4B' C5' -177.9(3) n
C9A' N' C10' C11' 82.3(4) y
C8A' N' C10' C11' -98.6(4) n
C8A' C4B' C5' C6' -0.8(5) n
C4A' C4B' C5' C6' 176.3(3) n
N C8A C8 C7 -179.2(3) n
C4B C8A C8 C7 1.0(5) n
C9A C1 C2 C3 0.8(5) n
C4 C3 C2 C1 -0.9(5) n
C3' C3 C2 C1 -179.1(3) n
C8A C4B C5 C6 0.0(5) n
C4A C4B C5 C6 -178.8(3) n
C9A' C1' C2' C3' 1.3(6) n
C4' C3' C2' C1' 1.0(5) n
C3 C3' C2' C1' -178.6(3) n
C4B C5 C6 C7 0.3(5) n
C8' C7' C6' C5' 0.5(6) n
C4B' C5' C6' C7' 0.4(5) n
C9A N C10 C11 93.1(4) y
C8A N C10 C11 -79.2(4) n
C6' C7' C8' C8A' -1.0(5) n
N' C8A' C8' C7' -177.7(3) n
C4B' C8A' C8' C7' 0.6(5) n
C5 C6 C7 C8 0.0(6) n
C8A C8 C7 C6 -0.6(5) n

loop_
_cod_related_entry_id
_cod_related_entry_database
_cod_related_entry_code
1 ChemSpider 10574337
